data_1512377
loop_
_publ_author_name
'Aspin, Sam'
'L\'opez-Su\'arez, Laura'
'Larini, Paolo'
'Goutierre, Anne-Sophie'
'Jazzar, Rodolphe'
'Baudoin, Olivier'

_publ_section_title
;
 Palladium-Catalyzed \b-Arylation of Silyl Ketene Acetals and Application
 to the Synthesis of Benzo-Fused \d-Lactones.
;
_journal_issue 19
_journal_name_full 'Organic letters'
_journal_page_first 5056
_journal_page_last 5059
_journal_paper_doi 10.1021/ol402398s
_journal_volume 15
_journal_year 2013
_chemical_formula_moiety 'C11 H9 Cl1 O4'
_chemical_formula_sum 'C11 H9 Cl O4'
_chemical_formula_weight 240.64
_space_group_IT_number 14
_symmetry_cell_setting monoclinic
_symmetry_space_group_name_Hall '-P 2ybc'
_symmetry_space_group_name_H-M 'P 1 21/c 1'
_atom_sites_solution_hydrogens difmap
_atom_sites_solution_primary direct
_cell_angle_alpha 90
_cell_angle_beta 96.940(10)
_cell_angle_gamma 90
_cell_formula_units_Z 4
_cell_length_a 7.6739(9)
_cell_length_b 8.2420(10)
_cell_length_c 16.537(2)
_cell_measurement_reflns_used 3321
_cell_measurement_temperature 150
_cell_measurement_theta_max 66.8600
_cell_measurement_theta_min 5.3760
_cell_volume 1038.3(2)
_computing_cell_refinement
;
CrysAlisPro, Agilent Technologies,
Version 1.171.36.28 (release 01-02-2013 CrysAlis171 .NET)
(compiled Feb  1 2013,16:14:44)
;
_computing_data_collection
;
CrysAlisPro, Agilent Technologies,
Version 1.171.36.28 (release 01-02-2013 CrysAlis171 .NET)
(compiled Feb  1 2013,16:14:44)
;
_computing_data_reduction
;
CrysAlisPro, Agilent Technologies,
Version 1.171.36.28 (release 01-02-2013 CrysAlis171 .NET)
(compiled Feb  1 2013,16:14:44)
;
_computing_molecular_graphics 'CAMERON (Watkin et al., 1996)'
_computing_publication_material 'CRYSTALS (Betteridge et al., 2003)'
_computing_structure_refinement 'CRYSTALS (Betteridge et al., 2003)'
_computing_structure_solution 'SIR97 (Altomare et al., 1999)'
_diffrn_ambient_temperature 150
_diffrn_detector_area_resol_mean 10.4678
_diffrn_measured_fraction_theta_full 0.985
_diffrn_measured_fraction_theta_max 0.982
_diffrn_measurement_device_type 'Xcalibur, Atlas, Gemini ultra'
_diffrn_measurement_method \w
_diffrn_radiation_monochromator mirror
_diffrn_radiation_source 'Enhance Ultra (Cu) X-ray Source'
_diffrn_radiation_type 'Cu K\a'
_diffrn_radiation_wavelength 1.5418
_diffrn_reflns_av_R_equivalents 0.054
_diffrn_reflns_limit_h_max 9
_diffrn_reflns_limit_h_min -9
_diffrn_reflns_limit_k_max 9
_diffrn_reflns_limit_k_min -9
_diffrn_reflns_limit_l_max 19
_diffrn_reflns_limit_l_min -19
_diffrn_reflns_number 7189
_diffrn_reflns_theta_full 66.987
_diffrn_reflns_theta_max 67.128
_diffrn_reflns_theta_min 5.389
_diffrn_standards_number 0
_exptl_absorpt_coefficient_mu 3.256
_exptl_absorpt_correction_T_max 0.494
_exptl_absorpt_correction_T_min 0.390
_exptl_absorpt_correction_type analytical
_exptl_absorpt_process_details
;
CrysAlisPro, Agilent Technologies,
Version 1.171.36.28 (release 01-02-2013 CrysAlis171 .NET)
(compiled Feb  1 2013,16:14:44)
Analytical numeric absorption correction using a multifaceted crystal
            model based on expressions derived by R.C. Clark & J.S. Reid.
(Clark, R. C. & Reid, J. S. (1995). Acta Cryst. A51, 887-897)
;
_exptl_crystal_colour colorless
_exptl_crystal_density_diffrn 1.539
_exptl_crystal_density_method 'not measured'
_exptl_crystal_description block
_exptl_crystal_F_000 496
_exptl_crystal_size_max 0.404
_exptl_crystal_size_mid 0.356
_exptl_crystal_size_min 0.299
_refine_diff_density_max 0.75
_refine_diff_density_min -0.53
_refine_ls_extinction_method None
_refine_ls_goodness_of_fit_ref 1.0119
_refine_ls_hydrogen_treatment constr
_refine_ls_matrix_type full
_refine_ls_number_parameters 145
_refine_ls_number_reflns 1809
_refine_ls_number_restraints 0
_refine_ls_R_factor_all 0.0858
_refine_ls_R_factor_gt 0.0835
_refine_ls_shift/su_max 0.0001809
_refine_ls_shift/su_mean 0.0000183
_refine_ls_structure_factor_coef Fsqd
_refine_ls_weighting_details
;
 Method= Modified Sheldrick 
 w=1/[\s^2^(F^2^) + ( 0.19P)^2^ + 0.52P] 
 ,where P=(max(Fo^2^,0) + 2Fc^2^)/3 
;
_refine_ls_weighting_scheme calc
_refine_ls_wR_factor_all 0.2352
_refine_ls_wR_factor_gt 0.2294
_refine_ls_wR_factor_ref 0.2352
_reflns_limit_h_max 9
_reflns_limit_h_min -9
_reflns_limit_k_max 9
_reflns_limit_k_min 0
_reflns_limit_l_max 19
_reflns_limit_l_min 0
_reflns_number_gt 1656
_reflns_number_total 1818
_reflns_threshold_expression I>2.0\s(I)
_oxford_diffrn_Wilson_B_factor 3.58
_oxford_diffrn_Wilson_scale 0.12
_oxford_refine_ls_r_factor_ref 0.0858
_oxford_refine_ls_scale 3.50(17)
_oxford_reflns_number_all 1809
_oxford_reflns_threshold_expression_ref I>-10.0\s(I)
_cod_data_source_file ol402398s_si_002.cif
_cod_data_source_block 1
_cod_original_sg_symbol_H-M 'P 1 21/c 1 '
_cod_original_formula_sum 'C11 H9 Cl1 O4'
_cod_database_code 1512377

loop_
_symmetry_equiv_pos_as_xyz
x,y,z
-x,-y,-z
-x,y+1/2,-z+1/2
x,-y+1/2,z+1/2

loop_
_atom_site_label
_atom_site_type_symbol
_atom_site_fract_x
_atom_site_fract_y
_atom_site_fract_z
_atom_site_U_iso_or_equiv
_atom_site_occupancy
_atom_site_adp_type
_atom_site_refinement_flags_posn
Cl1 Cl 0.49572(12) 0.56426(11) 0.69889(5) 0.0586 1.0000 Uani .
C2 C 0.6003(4) 0.4737(4) 0.62234(18) 0.0429 1.0000 Uani .
C3 C 0.5993(4) 0.3081(4) 0.61600(18) 0.0422 1.0000 Uani .
C4 C 0.6838(3) 0.2368(4) 0.55506(17) 0.0378 1.0000 Uani .
C5 C 0.6909(4) 0.0579(4) 0.55121(18) 0.0391 1.0000 Uani .
O6 O 0.7498(3) -0.0114(3) 0.48534(12) 0.0421 1.0000 Uani .
C7 C 0.7691(4) 0.0874(4) 0.41499(19) 0.0412 1.0000 Uani .
C8 C 0.8626(4) 0.2456(4) 0.4397(2) 0.0431 1.0000 Uani .
C9 C 0.7670(4) 0.3313(4) 0.50146(18) 0.0388 1.0000 Uani .
C10 C 0.7634(4) 0.4985(4) 0.50908(19) 0.0413 1.0000 Uani .
C11 C 0.6798(4) 0.5710(4) 0.5697(2) 0.0429 1.0000 Uani .
H111 H 0.6784 0.6838 0.5762 0.0505 1.0000 Uiso R
H101 H 0.8175 0.5642 0.4743 0.0499 1.0000 Uiso R
H81 H 0.9849 0.2229 0.4625 0.0524 1.0000 Uiso R
H82 H 0.8625 0.3130 0.3922 0.0516 1.0000 Uiso R
C12 C 0.8725(4) -0.0166(4) 0.36125(18) 0.0424 1.0000 Uani .
O13 O 0.9087(3) 0.0720(3) 0.29829(14) 0.0502 1.0000 Uani .
C14 C 1.0079(5) -0.0099(5) 0.2409(2) 0.0550 1.0000 Uani .
H143 H 1.0156 0.0631 0.1961 0.0817 1.0000 Uiso R
H142 H 1.1235 -0.0364 0.2672 0.0821 1.0000 Uiso R
H141 H 0.9445 -0.1083 0.2219 0.0816 1.0000 Uiso R
O15 O 0.9117(3) -0.1548(3) 0.37308(13) 0.0519 1.0000 Uani .
H71 H 0.6516 0.1124 0.3862 0.0487 1.0000 Uiso R
O16 O 0.6511(3) -0.0308(3) 0.60423(13) 0.0462 1.0000 Uani .
H31 H 0.5402 0.2434 0.6506 0.0506 1.0000 Uiso R

loop_
_atom_site_aniso_label
_atom_site_aniso_U_11
_atom_site_aniso_U_22
_atom_site_aniso_U_33
_atom_site_aniso_U_23
_atom_site_aniso_U_13
_atom_site_aniso_U_12
Cl1 0.0653(7) 0.0707(7) 0.0433(6) -0.0107(4) 0.0204(4) 0.0129(4)
C2 0.0392(15) 0.0601(19) 0.0308(15) -0.0049(13) 0.0092(12) 0.0058(12)
C3 0.0421(15) 0.0559(18) 0.0303(14) 0.0018(12) 0.0115(11) 0.0042(12)
C4 0.0328(14) 0.0511(17) 0.0303(14) 0.0006(11) 0.0073(10) -0.0001(11)
C5 0.0339(15) 0.0525(18) 0.0321(16) 0.0001(12) 0.0091(11) -0.0010(11)
O6 0.0504(12) 0.0445(12) 0.0341(12) -0.0004(9) 0.0167(9) 0.0004(8)
C7 0.0409(15) 0.0525(16) 0.0321(16) -0.0002(12) 0.0117(12) 0.0007(12)
C8 0.0448(16) 0.0498(17) 0.0379(16) -0.0002(12) 0.0183(12) -0.0006(12)
C9 0.0357(14) 0.0504(16) 0.0319(14) -0.0006(12) 0.0107(11) -0.0008(11)
C10 0.0381(15) 0.0519(17) 0.0352(16) 0.0028(12) 0.0097(11) -0.0013(12)
C11 0.0398(16) 0.0476(17) 0.0410(17) -0.0055(12) 0.0042(13) 0.0023(11)
C12 0.0429(16) 0.0534(18) 0.0322(16) -0.0037(13) 0.0093(12) 0.0004(13)
O13 0.0572(14) 0.0582(14) 0.0394(13) -0.0014(10) 0.0229(10) 0.0041(10)
C14 0.0559(19) 0.078(2) 0.0342(17) -0.0091(16) 0.0181(14) 0.0101(16)
O15 0.0642(15) 0.0537(14) 0.0403(13) -0.0031(9) 0.0168(10) 0.0109(10)
O16 0.0529(13) 0.0497(12) 0.0392(13) 0.0046(9) 0.0186(10) -0.0008(10)

loop_
_atom_type_symbol
_atom_type_scat_dispersion_real
_atom_type_scat_dispersion_imag
_atom_type_scat_Cromer_Mann_a1
_atom_type_scat_Cromer_Mann_b1
_atom_type_scat_Cromer_Mann_a2
_atom_type_scat_Cromer_Mann_b2
_atom_type_scat_Cromer_Mann_a3
_atom_type_scat_Cromer_Mann_b3
_atom_type_scat_Cromer_Mann_a4
_atom_type_scat_Cromer_Mann_b4
_atom_type_scat_Cromer_Mann_c
_atom_type_scat_source
C 0.0181 0.0091 2.3100 20.8439 1.0200 10.2075 1.5886 0.5687 0.8650 51.6512 0.2156 'International Tables Vol C 4.2.6.8 and 6.1.1.4'
H 0.0000 0.0000 0.4930 10.5109 0.3229 26.1257 0.1402 3.1424 0.0408 57.7998 0.0030 'International Tables Vol C 4.2.6.8 and 6.1.1.4'
N 0.0311 0.0180 12.2126 0.0057 3.1322 9.8933 2.0125 28.9975 1.1663 0.5826 -11.5290 'International Tables Vol C 4.2.6.8 and 6.1.1.4'
O 0.0492 0.0322 3.0485 13.2771 2.2868 5.7011 1.5463 0.3239 0.8670 32.9089 0.2508 'International Tables Vol C 4.2.6.8 and 6.1.1.4'
Cl 0.3639 0.7018 11.4604 0.0104 7.1964 1.1662 6.2556 18.5194 1.6455 47.7784 -9.5574 'International Tables Vol C 4.2.6.8 and 6.1.1.4'

loop_
_geom_angle_atom_site_label_1
_geom_angle_atom_site_label_2
_geom_angle_atom_site_label_3
_geom_angle
_geom_angle_publ_flag
Cl1 C2 C3 118.9(3) yes
Cl1 C2 C11 119.1(3) yes
C3 C2 C11 122.0(3) yes
C2 C3 C4 118.5(3) yes
C2 C3 H31 121.2 no
C4 C3 H31 120.3 no
C3 C4 C5 118.4(3) yes
C3 C4 C9 121.0(3) yes
C5 C4 C9 120.6(3) yes
C4 C5 O6 118.2(3) yes
C4 C5 O16 124.0(3) yes
O6 C5 O16 117.7(3) yes
C5 O6 C7 119.1(2) yes
O6 C7 C8 111.0(2) yes
O6 C7 C12 105.3(2) yes
C8 C7 C12 112.1(2) yes
O6 C7 H71 109.2 no
C8 C7 H71 108.9 no
C12 C7 H71 110.2 no
C7 C8 C9 109.4(2) yes
C7 C8 H81 109.6 no
C9 C8 H81 110.4 no
C7 C8 H82 108.8 no
C9 C8 H82 109.3 no
H81 C8 H82 109.3 no
C8 C9 C4 118.0(3) yes
C8 C9 C10 123.1(3) yes
C4 C9 C10 118.9(3) yes
C9 C10 C11 120.7(3) yes
C9 C10 H101 120.8 no
C11 C10 H101 118.5 no
C10 C11 C2 118.9(3) yes
C10 C11 H111 121.6 no
C2 C11 H111 119.5 no
C7 C12 O13 108.7(3) yes
C7 C12 O15 125.6(3) yes
O13 C12 O15 125.7(3) yes
C12 O13 C14 115.6(3) yes
O13 C14 H143 107.4 no
O13 C14 H142 109.7 no
H143 C14 H142 110.4 no
O13 C14 H141 108.4 no
H143 C14 H141 110.1 no
H142 C14 H141 110.7 no

loop_
_geom_bond_atom_site_label_1
_geom_bond_atom_site_label_2
_geom_bond_distance
_geom_bond_publ_flag
Cl1 C2 1.746(3) yes
C2 C3 1.369(5) yes
C2 C11 1.379(5) yes
C3 C4 1.392(4) yes
C3 H31 0.938 no
C4 C5 1.477(5) yes
C4 C9 1.392(4) yes
C5 O6 1.355(4) yes
C5 O16 1.209(4) yes
O6 C7 1.442(4) yes
C7 C8 1.520(4) yes
C7 C12 1.524(4) yes
C7 H71 0.990 no
C8 C9 1.504(4) yes
C8 H81 0.986 no
C8 H82 0.961 no
C9 C10 1.384(5) yes
C10 C11 1.389(5) yes
C10 H101 0.925 no
C11 H111 0.936 no
C12 O13 1.328(4) yes
C12 O15 1.188(4) yes
O13 C14 1.453(4) yes
C14 H143 0.963 no
C14 H142 0.965 no
C14 H141 0.978 no

loop_
_geom_hbond_atom_site_label_D
_geom_hbond_atom_site_label_H
_geom_hbond_atom_site_label_A
_geom_hbond_site_symmetry_A
_geom_hbond_angle_DHA
_geom_hbond_distance_DH
_geom_hbond_distance_HA
_geom_hbond_distance_DA
_geom_hbond_publ_flag
C11 H111 O16 1_565 173.36(9) 0.936 2.411 3.343(4) yes
C7 H71 O16 2_656 136.90(9) 0.990 2.442 3.236(4) yes
